data_4116680
loop_
_publ_author_name
'Martin A. Bennett'
'Graham A. Heath'
'David C. R. Hockless'
'Ivan Kovacik'
'Anthony C. Willis'

_publ_contact_author
;
Prof M. A. Bennett
Research School of Chemistry
Australian National University
Canberra ACT 0200 Australia
;
_publ_contact_author_email '  bennett@rsc.anu.edu.au '
_publ_contact_author_fax ' 61 2 6249 0750 '
_publ_contact_author_phone ' 61 2 6249 3639  '
_publ_section_title
;
 Alkene Complexes of Divalent and Trivalent Ruthenium Stabilized by
 Chelation. Dependence of Coordinated Alkene Orientation on Metal
 Oxidation State
;
_journal_name_full 'Journal of the American Chemical Society'
_journal_page_first 932
_journal_page_last 941
_journal_paper_doi 10.1021/ja973282k
_journal_volume 120
_journal_year 1998
_chemical_formula_sum 'C20 H27 F6 N O4 Ru Sb'
_chemical_formula_weight 682.25
_chemical_name_systematic
;
Bis(acetylacetonato)(2-vinyl-N,N-dimethylaniline)ruthenium(III)
hexafluoroantimonate
;
_space_group_IT_number 2
_symmetry_cell_setting triclinic
_symmetry_Int_Tables_number 2
_symmetry_space_group_name_Hall '-P 1'
_symmetry_space_group_name_H-M 'P -1'
_audit_creation_date 1997-09-21
_audit_creation_method 'by teXsan v1.7'
_cell_angle_alpha 81.73(2)
_cell_angle_beta 82.03(2)
_cell_angle_gamma 70.75(2)
_cell_formula_units_Z 2
_cell_length_a 9.125(3)
_cell_length_b 11.929(4)
_cell_length_c 12.567(3)
_cell_measurement_reflns_used 25
_cell_measurement_temperature 293.2
_cell_measurement_theta_max 19.3
_cell_measurement_theta_min 16.8
_cell_volume 1271.9(7)
_computing_cell_refinement 'MSC/AFC Diffractometer Control'
_computing_data_collection 'MSC/AFC Diffractometer Control'
_computing_data_reduction 'teXsan (MSC, 1995)'
_computing_publication_material 'teXsan (MSC, 1995)'
_computing_structure_refinement 'teXsan (MSC, 1995)'
_computing_structure_solution
;
'DIRDIF92 PATTY (Beurskens, 1992)
;
_diffrn_ambient_temperature 293.2
_diffrn_measurement_device 'Rigaku AFC6S'
_diffrn_measurement_method \w-2\q
_diffrn_orient_matrix_UB_11 -0.06572
_diffrn_orient_matrix_UB_12 -0.03639
_diffrn_orient_matrix_UB_13 -0.03210
_diffrn_orient_matrix_UB_21 -0.05217
_diffrn_orient_matrix_UB_22 -0.01539
_diffrn_orient_matrix_UB_23 0.07348
_diffrn_orient_matrix_UB_31 -0.08102
_diffrn_orient_matrix_UB_32 0.08007
_diffrn_orient_matrix_UB_33 -0.00993
_diffrn_radiation_detector 'scintillation counter'
_diffrn_radiation_monochromator graphite
_diffrn_radiation_source 'X-ray tube'
_diffrn_radiation_type 'Mo K\a'
_diffrn_radiation_wavelength 0.7107
_diffrn_reflns_av_R_equivalents 0.02229
_diffrn_reflns_limit_h_max 11
_diffrn_reflns_limit_h_min -11
_diffrn_reflns_limit_k_max 15
_diffrn_reflns_limit_k_min 0
_diffrn_reflns_limit_l_max 16
_diffrn_reflns_limit_l_min -16
_diffrn_reflns_number 6164
_diffrn_reflns_reduction_process 'Lp corrections applied'
_diffrn_reflns_theta_max 27.57
_diffrn_reflns_theta_min 1.64
_diffrn_standards_decay_% -1.16
_diffrn_standards_interval_count 100
_diffrn_standards_number 3
_exptl_absorpt_coefficient_mu 1.718
_exptl_absorpt_correction_T_max 0.960
_exptl_absorpt_correction_T_min 0.681
_exptl_absorpt_correction_type
;
analytical (de Meulenaer & Tompa, 1965)
;
_exptl_crystal_colour purple
_exptl_crystal_density_diffrn 1.781
_exptl_crystal_description plate
_exptl_crystal_F_000 670.00
_exptl_crystal_size_max 0.27
_exptl_crystal_size_mid 0.26
_exptl_crystal_size_min 0.02
_refine_diff_density_max 1.02
_refine_diff_density_min -0.39
_refine_ls_extinction_method none
_refine_ls_goodness_of_fit_obs 1.160
_refine_ls_hydrogen_treatment noref
_refine_ls_matrix_type full
_refine_ls_number_constraints 0
_refine_ls_number_parameters 298
_refine_ls_number_reflns 3192
_refine_ls_number_restraints 0
_refine_ls_R_factor_obs 0.0360
_refine_ls_shift/esd_max 0.0290
_refine_ls_shift/esd_mean 0.0000
_refine_ls_structure_factor_coef F
_refine_ls_weighting_scheme unit
_refine_ls_wR_factor_obs 0.0360
_reflns_number_observed 3192
_reflns_number_total 5880
_reflns_observed_criterion >3.00\s(I)
_cod_data_source_file ja973282k_3.cif
_cod_data_source_block ixk4
_cod_original_sg_symbol_H-M 'P -1 '
_cod_original_formula_sum 'C20 H27 F6 N O4 Ru Sb '
_cod_database_code 4116680

loop_
_symmetry_equiv_pos_as_xyz
'   +x,   +y,   +z'
'   -x,   -y,   -z'

loop_
_atom_site_aniso_label
_atom_site_aniso_U_11
_atom_site_aniso_U_22
_atom_site_aniso_U_33
_atom_site_aniso_U_12
_atom_site_aniso_U_13
_atom_site_aniso_U_23
Sb(1) 0.0721(4) 0.0533(3) 0.0637(4) -0.0191(3) -0.0064(3) -0.0102(3)
Ru(1) 0.0464(3) 0.0414(3) 0.0330(3) -0.0199(2) -0.0050(2) -0.0050(2)
F(1) 0.151(5) 0.129(5) 0.073(3) -0.066(4) -0.002(3) -0.031(3)
F(2) 0.075(4) 0.101(4) 0.214(7) -0.027(3) -0.033(4) -0.024(4)
F(3) 0.178(6) 0.075(4) 0.090(4) -0.026(4) 0.017(4) 0.008(3)
F(4) 0.260(9) 0.132(6) 0.119(5) -0.047(6) -0.032(6) -0.065(5)
F(5) 0.092(4) 0.159(6) 0.188(7) -0.044(4) 0.027(4) -0.031(5)
F(6) 0.121(5) 0.070(4) 0.163(6) -0.006(3) 0.000(4) 0.025(4)
O(1) 0.049(3) 0.085(3) 0.040(2) -0.029(3) 0.007(2) -0.013(2)
O(2) 0.064(3) 0.062(3) 0.039(2) -0.031(2) -0.009(2) -0.011(2)
O(3) 0.100(4) 0.055(3) 0.062(3) -0.049(3) -0.034(3) 0.013(2)
O(4) 0.062(3) 0.054(3) 0.040(2) -0.025(2) -0.011(2) -0.012(2)
N(1) 0.047(3) 0.053(3) 0.047(3) -0.009(3) -0.009(2) -0.011(3)
C(1) 0.064(5) 0.106(7) 0.057(5) -0.036(5) 0.010(4) -0.018(4)
C(2) 0.073(6) 0.20(1) 0.074(6) -0.061(7) 0.024(5) -0.043(7)
C(3) 0.080(6) 0.135(8) 0.041(4) -0.057(6) 0.004(4) -0.015(4)
C(4) 0.082(5) 0.075(5) 0.036(3) -0.032(4) -0.008(3) -0.013(3)
C(5) 0.122(8) 0.129(8) 0.045(4) -0.059(7) -0.012(5) -0.023(5)
C(6) 0.131(8) 0.068(5) 0.088(6) -0.063(6) -0.060(6) 0.030(4)
C(7) 0.35(2) 0.16(1) 0.17(1) -0.20(1) -0.17(1) 0.11(1)
C(8) 0.132(8) 0.058(5) 0.101(7) -0.055(5) -0.056(6) 0.007(5)
C(9) 0.071(5) 0.054(4) 0.061(4) -0.020(4) -0.026(4) -0.014(3)
C(10) 0.098(7) 0.089(6) 0.082(6) -0.031(5) -0.034(5) -0.035(5)
C(11) 0.068(5) 0.068(5) 0.078(6) -0.011(4) -0.023(4) 0.004(4)
C(12) 0.057(5) 0.076(5) 0.084(6) -0.006(4) 0.007(4) -0.047(5)
C(13) 0.052(4) 0.084(5) 0.032(3) -0.032(4) -0.002(3) -0.013(3)
C(14) 0.054(5) 0.134(8) 0.054(5) -0.041(5) 0.000(4) -0.012(5)
C(15) 0.076(7) 0.17(1) 0.069(6) -0.079(8) -0.018(5) 0.017(7)
C(16) 0.116(8) 0.145(9) 0.054(5) -0.107(8) -0.024(5) 0.021(6)
C(17) 0.102(6) 0.079(5) 0.044(4) -0.059(5) -0.018(4) 0.006(4)
C(18) 0.065(4) 0.064(4) 0.026(3) -0.036(4) -0.005(3) -0.006(3)
C(19) 0.063(4) 0.044(4) 0.047(4) -0.023(3) -0.003(3) 0.000(3)
C(20) 0.063(5) 0.051(4) 0.066(5) -0.027(4) -0.014(4) 0.012(3)

loop_
_atom_site_label
_atom_site_fract_x
_atom_site_fract_y
_atom_site_fract_z
_atom_site_U_iso_or_equiv
_atom_site_occupancy
_atom_site_thermal_displace_type
_atom_site_calc_flag
Sb(1) -0.43907(7) 0.29662(5) 0.72916(4) 0.0628(2) 1.000 Uani d
Ru(1) 0.07862(6) 0.20493(4) 0.25040(4) 0.0385(1) 1.000 Uani d
F(1) -0.4278(7) 0.2234(5) 0.6078(4) 0.111(2) 1.000 Uani d
F(2) -0.2272(6) 0.2686(5) 0.7071(6) 0.128(3) 1.000 Uani d
F(3) -0.4081(8) 0.1506(5) 0.8098(4) 0.122(2) 1.000 Uani d
F(4) -0.453(1) 0.3696(6) 0.8498(6) 0.167(3) 1.000 Uani d
F(5) -0.6497(7) 0.3269(7) 0.7490(6) 0.148(3) 1.000 Uani d
F(6) -0.4641(7) 0.4420(5) 0.6472(6) 0.129(2) 1.000 Uani d
O(1) 0.3055(5) 0.1532(4) 0.2023(3) 0.057(1) 1.000 Uani d
O(2) 0.0316(5) 0.1578(4) 0.1140(3) 0.051(1) 1.000 Uani d
O(3) 0.0679(6) 0.3610(4) 0.1613(4) 0.065(2) 1.000 Uani d
O(4) 0.1256(5) 0.2687(4) 0.3772(3) 0.049(1) 1.000 Uani d
N(1) -0.1680(6) 0.2626(5) 0.2985(4) 0.049(2) 1.000 Uani d
C(1) 0.3588(9) 0.1528(8) 0.1027(6) 0.074(3) 1.000 Uani d
C(2) 0.528(1) 0.143(1) 0.0830(7) 0.113(4) 1.000 Uani d
C(3) 0.274(1) 0.1583(9) 0.0182(6) 0.080(3) 1.000 Uani d
C(4) 0.1234(9) 0.1562(7) 0.0265(5) 0.062(2) 1.000 Uani d
C(5) 0.056(1) 0.1411(9) -0.0714(6) 0.092(3) 1.000 Uani d
C(6) 0.131(1) 0.4346(7) 0.1795(7) 0.087(3) 1.000 Uani d
C(7) 0.144(2) 0.527(1) 0.087(1) 0.196(8) 1.000 Uani d
C(8) 0.183(1) 0.4356(7) 0.2787(8) 0.088(3) 1.000 Uani d
C(9) 0.1732(9) 0.3590(6) 0.3709(6) 0.059(2) 1.000 Uani d
C(10) 0.218(1) 0.3801(8) 0.4745(7) 0.084(3) 1.000 Uani d
C(11) -0.2516(9) 0.3411(7) 0.2063(7) 0.073(3) 1.000 Uani d
C(12) -0.2061(9) 0.3335(7) 0.3937(7) 0.074(3) 1.000 Uani d
C(13) -0.2250(8) 0.1595(7) 0.3281(5) 0.053(2) 1.000 Uani d
C(14) -0.3826(9) 0.1738(9) 0.3555(6) 0.078(3) 1.000 Uani d
C(15) -0.435(1) 0.079(1) 0.3745(7) 0.098(4) 1.000 Uani d
C(16) -0.333(1) -0.034(1) 0.3682(7) 0.090(4) 1.000 Uani d
C(17) -0.175(1) -0.0533(7) 0.3421(5) 0.067(3) 1.000 Uani d
C(18) -0.1203(8) 0.0464(6) 0.3231(4) 0.048(2) 1.000 Uani d
C(19) 0.0504(8) 0.0252(6) 0.3036(5) 0.050(2) 1.000 Uani d
C(20) 0.1306(9) 0.0481(6) 0.3763(6) 0.059(2) 1.000 Uani d
H(1A) 0.5509 0.1881 0.1313 0.082 1.000 Uiso c
H(1B) 0.5896 0.0620 0.0944 0.082 1.000 Uiso c
H(1C) 0.5497 0.1740 0.0106 0.082 1.000 Uiso c
H(3) 0.3248 0.1641 -0.0527 0.087 1.000 Uiso c
H(5A) -0.0530 0.1819 -0.0659 0.101 1.000 Uiso c
H(5B) 0.1045 0.1738 -0.1346 0.101 1.000 Uiso c
H(5C) 0.0744 0.0588 -0.0755 0.101 1.000 Uiso c
H(7A) 0.1928 0.5783 0.1087 0.215 1.000 Uiso c
H(7B) 0.2036 0.4893 0.0270 0.215 1.000 Uiso c
H(7C) 0.0422 0.5733 0.0683 0.215 1.000 Uiso c
H(8) 0.2307 0.4946 0.2830 0.098 1.000 Uiso c
H(10A) 0.2275 0.4577 0.4678 0.092 1.000 Uiso c
H(10B) 0.3141 0.3222 0.4905 0.092 1.000 Uiso c
H(10C) 0.1391 0.3740 0.5311 0.092 1.000 Uiso c
H(11A) -0.2165 0.4087 0.1884 0.081 1.000 Uiso c
H(11B) -0.2303 0.2974 0.1453 0.081 1.000 Uiso c
H(11C) -0.3607 0.3666 0.2270 0.081 1.000 Uiso c
H(12A) -0.1559 0.2850 0.4534 0.081 1.000 Uiso c
H(12B) -0.1707 0.4010 0.3758 0.081 1.000 Uiso c
H(12C) -0.3157 0.3594 0.4120 0.081 1.000 Uiso c
H(14) -0.4544 0.2517 0.3608 0.086 1.000 Uiso c
H(15) -0.5434 0.0912 0.3924 0.109 1.000 Uiso c
H(16) -0.3718 -0.1006 0.3817 0.099 1.000 Uiso c
H(17) -0.1039 -0.1318 0.3372 0.075 1.000 Uiso c
H(19) 0.1049 -0.0052 0.2384 0.056 1.000 Uiso c
H(20A) 0.0774 0.0786 0.4418 0.068 1.000 Uiso c
H(20B) 0.2398 0.0338 0.3619 0.071 1.000 Uiso c

loop_
_atom_type_symbol
_atom_type_oxidation_number
_atom_type_number_in_cell
_atom_type_scat_dispersion_real
_atom_type_scat_dispersion_imag
_atom_type_scat_source
C 0 40 0.003 0.002
;International Tables for Crystallography
(1992, Vol. C, Tables 4.2.6.8 and 6.1.1.1)
;
H 0 54 0.000 0.000
;International Tables for Crystallography
(1992, Vol. C, Table 6.1.1.2)
;
F 0 12 0.017 0.010
;International Tables for Crystallography
(1992, Vol. C, Tables 4.2.6.8 and 6.1.1.1)
;
N 0 2 0.006 0.003
;International Tables for Crystallography
(1992, Vol. C, Tables 4.2.6.8 and 6.1.1.1)
;
O 0 8 0.011 0.006
;International Tables for Crystallography
(1992, Vol. C, Tables 4.2.6.8 and 6.1.1.1)
;
Sb 0 2 -0.587 1.546
;International Tables for Crystallography
(1992, Vol. C, Tables 4.2.6.8 and 6.1.1.1)
;
Ru 0 2 -1.259 0.836
;International Tables for Crystallography
(1992, Vol. C, Tables 4.2.6.8 and 6.1.1.1)
;

loop_
_geom_angle_atom_site_label_1
_geom_angle_atom_site_label_2
_geom_angle_atom_site_label_3
_geom_angle
_geom_angle_publ_flag
F(1) Sb(1) F(2) 89.3(3) yes
F(1) Sb(1) F(3) 88.8(3) yes
F(1) Sb(1) F(4) 179.2(3) yes
F(1) Sb(1) F(5) 90.5(3) yes
F(1) Sb(1) F(6) 91.0(3) yes
F(2) Sb(1) F(3) 90.2(3) yes
F(2) Sb(1) F(4) 91.5(4) yes
F(2) Sb(1) F(5) 178.9(3) yes
F(2) Sb(1) F(6) 88.2(3) yes
F(3) Sb(1) F(4) 91.3(3) yes
F(3) Sb(1) F(5) 90.9(3) yes
F(3) Sb(1) F(6) 178.4(3) yes
F(4) Sb(1) F(5) 88.7(4) yes
F(4) Sb(1) F(6) 89.0(3) yes
F(5) Sb(1) F(6) 90.7(3) yes
O(1) Ru(1) O(2) 90.8(2) yes
O(1) Ru(1) O(3) 86.5(2) yes
O(1) Ru(1) O(4) 88.6(2) yes
O(1) Ru(1) N(1) 178.6(2) yes
O(1) Ru(1) C(19) 98.9(2) yes
O(1) Ru(1) C(20) 86.9(2) yes
O(2) Ru(1) O(3) 84.5(2) yes
O(2) Ru(1) O(4) 173.8(2) yes
O(2) Ru(1) N(1) 88.1(2) yes
O(2) Ru(1) C(19) 77.0(2) yes
O(2) Ru(1) C(20) 110.2(2) yes
O(3) Ru(1) O(4) 89.3(2) yes
O(3) Ru(1) N(1) 92.5(2) yes
O(3) Ru(1) C(19) 160.7(2) yes
O(3) Ru(1) C(20) 164.0(2) yes
O(4) Ru(1) N(1) 92.4(2) yes
O(4) Ru(1) C(19) 109.2(2) yes
O(4) Ru(1) C(20) 75.9(2) yes
N(1) Ru(1) C(19) 81.8(2) yes
N(1) Ru(1) C(20) 94.3(2) yes
C(19) Ru(1) C(20) 35.2(2) yes
Ru(1) O(1) C(1) 122.8(5) yes
Ru(1) O(2) C(4) 121.2(4) yes
Ru(1) O(3) C(6) 125.7(5) yes
Ru(1) O(4) C(9) 124.9(4) yes
Ru(1) N(1) C(11) 109.0(4) yes
Ru(1) N(1) C(12) 111.3(4) yes
Ru(1) N(1) C(13) 110.7(4) yes
C(11) N(1) C(12) 108.1(6) yes
C(11) N(1) C(13) 109.5(5) yes
C(12) N(1) C(13) 108.2(5) yes
O(1) C(1) C(2) 113.9(7) yes
O(1) C(1) C(3) 125.1(7) yes
C(2) C(1) C(3) 120.9(7) yes
C(1) C(2) H(1A) 109.4 no
C(1) C(2) H(1B) 109.6 no
C(1) C(2) H(1C) 109.4 no
H(1A) C(2) H(1B) 109.6 no
H(1A) C(2) H(1C) 109.3 no
H(1B) C(2) H(1C) 109.6 no
C(1) C(3) C(4) 126.4(7) yes
C(1) C(3) H(3) 116.8 no
C(4) C(3) H(3) 116.8 no
O(2) C(4) C(3) 126.0(6) yes
O(2) C(4) C(5) 113.8(7) yes
C(3) C(4) C(5) 120.0(7) yes
C(4) C(5) H(5A) 109.4 no
C(4) C(5) H(5B) 109.4 no
C(4) C(5) H(5C) 109.5 no
H(5A) C(5) H(5B) 109.3 no
H(5A) C(5) H(5C) 109.6 no
H(5B) C(5) H(5C) 109.6 no
O(3) C(6) C(7) 115.7(7) yes
O(3) C(6) C(8) 124.0(7) yes
C(7) C(6) C(8) 120.3(8) yes
C(6) C(7) H(7A) 109.4 no
C(6) C(7) H(7B) 109.7 no
C(6) C(7) H(7C) 109.2 no
H(7A) C(7) H(7B) 109.8 no
H(7A) C(7) H(7C) 109.1 no
H(7B) C(7) H(7C) 109.6 no
C(6) C(8) C(9) 126.3(7) yes
C(6) C(8) H(8) 116.9 no
C(9) C(8) H(8) 116.8 no
O(4) C(9) C(8) 125.3(6) yes
O(4) C(9) C(10) 114.7(7) yes
C(8) C(9) C(10) 120.0(7) yes
C(9) C(10) H(10A) 109.5 no
C(9) C(10) H(10B) 109.5 no
C(9) C(10) H(10C) 109.5 no
H(10A) C(10) H(10B) 109.5 no
H(10A) C(10) H(10C) 109.5 no
H(10B) C(10) H(10C) 109.5 no
N(1) C(11) H(11A) 109.5 no
N(1) C(11) H(11B) 109.5 no
N(1) C(11) H(11C) 109.5 no
H(11A) C(11) H(11B) 109.5 no
H(11A) C(11) H(11C) 109.5 no
H(11B) C(11) H(11C) 109.5 no
N(1) C(12) H(12A) 109.5 no
N(1) C(12) H(12B) 109.5 no
N(1) C(12) H(12C) 109.5 no
H(12A) C(12) H(12B) 109.5 no
H(12A) C(12) H(12C) 109.5 no
H(12B) C(12) H(12C) 109.5 no
N(1) C(13) C(14) 121.6(7) yes
N(1) C(13) C(18) 118.9(6) yes
C(14) C(13) C(18) 119.5(7) yes
C(13) C(14) C(15) 121.2(9) yes
C(13) C(14) H(14) 119.4 no
C(15) C(14) H(14) 119.4 no
C(14) C(15) C(16) 120.5(9) yes
C(14) C(15) H(15) 119.8 no
C(16) C(15) H(15) 119.7 no
C(15) C(16) C(17) 120.5(8) yes
C(15) C(16) H(16) 119.8 no
C(17) C(16) H(16) 119.7 no
C(16) C(17) C(18) 118.7(8) yes
C(16) C(17) H(17) 120.7 no
C(18) C(17) H(17) 120.7 no
C(13) C(18) C(17) 119.7(7) yes
C(13) C(18) C(19) 121.8(6) yes
C(17) C(18) C(19) 118.4(7) yes
Ru(1) C(19) C(18) 105.7(4) yes
Ru(1) C(19) C(20) 72.3(4) yes
Ru(1) C(19) H(19) 92.0 no
C(18) C(19) C(20) 121.6(6) yes
C(18) C(19) H(19) 119.2 no
C(20) C(19) H(19) 119.2 no
Ru(1) C(20) C(19) 72.5(4) yes
Ru(1) C(20) H(20A) 105.2 no
Ru(1) C(20) H(20B) 92.2 no
C(19) C(20) H(20A) 120.0 no
C(19) C(20) H(20B) 120.0 no
H(20A) C(20) H(20B) 120.0 no

loop_
_geom_bond_atom_site_label_1
_geom_bond_atom_site_label_2
_geom_bond_distance
_geom_bond_publ_flag
Sb(1) F(1) 1.839(5) yes
Sb(1) F(2) 1.838(5) yes
Sb(1) F(3) 1.840(5) yes
Sb(1) F(4) 1.823(6) yes
Sb(1) F(5) 1.823(6) yes
Sb(1) F(6) 1.846(5) yes
Ru(1) O(1) 1.987(4) yes
Ru(1) O(2) 2.019(4) yes
Ru(1) O(3) 2.010(5) yes
Ru(1) O(4) 2.013(4) yes
Ru(1) N(1) 2.150(5) yes
Ru(1) C(19) 2.239(6) yes
Ru(1) C(20) 2.236(7) yes
O(1) C(1) 1.279(8) yes
O(2) C(4) 1.285(8) yes
O(3) C(6) 1.256(8) yes
O(4) C(9) 1.277(8) yes
N(1) C(11) 1.505(9) yes
N(1) C(12) 1.499(8) yes
N(1) C(13) 1.468(8) yes
C(1) C(2) 1.50(1) yes
C(1) C(3) 1.38(1) yes
C(2) H(1A) 0.95 no
C(2) H(1B) 0.95 no
C(2) H(1C) 0.95 no
C(3) C(4) 1.37(1) yes
C(3) H(3) 0.95 no
C(4) C(5) 1.506(9) yes
C(5) H(5A) 0.95 no
C(5) H(5B) 0.95 no
C(5) H(5C) 0.95 no
C(6) C(7) 1.50(1) yes
C(6) C(8) 1.40(1) yes
C(7) H(7A) 0.95 no
C(7) H(7B) 0.95 no
C(7) H(7C) 0.95 no
C(8) C(9) 1.38(1) yes
C(8) H(8) 0.95 no
C(9) C(10) 1.493(9) yes
C(10) H(10A) 0.95 no
C(10) H(10B) 0.95 no
C(10) H(10C) 0.95 no
C(11) H(11A) 0.95 no
C(11) H(11B) 0.95 no
C(11) H(11C) 0.95 no
C(12) H(12A) 0.95 no
C(12) H(12B) 0.95 no
C(12) H(12C) 0.95 no
C(13) C(14) 1.39(1) yes
C(13) C(18) 1.38(1) yes
C(14) C(15) 1.34(1) yes
C(14) H(14) 0.95 no
C(15) C(16) 1.37(1) yes
C(15) H(15) 0.95 no
C(16) C(17) 1.39(1) yes
C(16) H(16) 0.95 no
C(17) C(18) 1.411(9) yes
C(17) H(17) 0.95 no
C(18) C(19) 1.484(9) yes
C(19) C(20) 1.355(9) yes
C(19) H(19) 0.95 no
C(20) H(20A) 0.95 no
C(20) H(20B) 0.95 no

loop_
_geom_contact_atom_site_label_1
_geom_contact_atom_site_label_2
_geom_contact_distance
_geom_contact_site_symmetry_2
_geom_contact_publ_flag
F(1) C(14) 3.254(9) . no
F(1) C(20) 3.47(1) 2_556 no
F(1) C(12) 3.50(1) . no
F(1) C(16) 3.58(1) 2_456 no
F(2) C(19) 3.354(9) 2_556 no
F(3) C(2) 3.40(1) 1_456 no
F(3) O(1) 3.452(8) 2_556 no
F(3) C(19) 3.484(9) 2_556 no
F(3) C(1) 3.53(1) 2_556 no
F(6) C(12) 3.35(1) 2_466 no
F(6) C(11) 3.53(1) 2_466 no
O(1) C(15) 3.25(1) 1_655 no

loop_
_geom_torsion_atom_site_label_1
_geom_torsion_atom_site_label_2
_geom_torsion_atom_site_label_3
_geom_torsion_atom_site_label_4
_geom_torsion
_geom_torsion_publ_flag
Ru(1) O(1) C(1) C(2) 164.3(7) no
Ru(1) O(1) C(1) C(3) -17(1) no
Ru(1) O(2) C(4) C(3) 15(1) no
Ru(1) O(2) C(4) C(5) -169.4(5) no
Ru(1) O(3) C(6) C(7) 164(1) no
Ru(1) O(3) C(6) C(8) -18(2) no
Ru(1) O(4) C(9) C(8) 8(1) no
Ru(1) O(4) C(9) C(10) -173.2(5) no
Ru(1) N(1) C(13) C(14) -175.8(5) no
Ru(1) N(1) C(13) C(18) 0.9(7) no
Ru(1) C(19) C(18) C(13) -12.4(7) no
Ru(1) C(19) C(18) C(17) 170.6(4) no
Ru(1) C(20) C(19) C(18) -97.8(6) no
O(1) Ru(1) O(2) C(4) -26.2(5) no
O(1) Ru(1) O(3) C(6) -65.9(8) no
O(1) Ru(1) O(4) C(9) 68.9(5) no
O(1) Ru(1) N(1) C(11) -10(9) no
O(1) Ru(1) N(1) C(12) -129(8) no
O(1) Ru(1) N(1) C(13) 110(8) no
O(1) Ru(1) C(19) C(18) -169.6(4) no
O(1) Ru(1) C(19) C(20) 71.6(4) no
O(1) Ru(1) C(20) C(19) -110.1(4) no
O(1) C(1) C(3) C(4) -5(2) no
O(2) Ru(1) O(1) C(1) 27.1(6) no
O(2) Ru(1) O(3) C(6) -157.1(8) no
O(2) Ru(1) O(4) C(9) -15(2) no
O(2) Ru(1) N(1) C(11) -49.2(4) no
O(2) Ru(1) N(1) C(12) -168.3(5) no
O(2) Ru(1) N(1) C(13) 71.3(4) no
O(2) Ru(1) C(19) C(18) -80.8(4) no
O(2) Ru(1) C(19) C(20) 160.4(5) no
O(2) Ru(1) C(20) C(19) -20.4(5) no
O(2) C(4) C(3) C(1) 6(2) no
O(3) Ru(1) O(1) C(1) -57.3(6) no
O(3) Ru(1) O(2) C(4) 60.2(6) no
O(3) Ru(1) O(4) C(9) -17.6(6) no
O(3) Ru(1) N(1) C(11) 35.2(5) no
O(3) Ru(1) N(1) C(12) -83.9(5) no
O(3) Ru(1) N(1) C(13) 155.7(4) no
O(3) Ru(1) C(19) C(18) -64.5(9) no
O(3) Ru(1) C(19) C(20) 176.7(6) no
O(3) Ru(1) C(20) C(19) -176.0(8) no
O(3) C(6) C(8) C(9) -1(2) no
O(4) Ru(1) O(1) C(1) -146.7(6) no
O(4) Ru(1) O(2) C(4) 58(2) no
O(4) Ru(1) O(3) C(6) 22.7(8) no
O(4) Ru(1) N(1) C(11) 124.7(4) no
O(4) Ru(1) N(1) C(12) 5.6(5) no
O(4) Ru(1) N(1) C(13) -114.8(4) no
O(4) Ru(1) C(19) C(18) 98.8(4) no
O(4) Ru(1) C(19) C(20) -20.0(5) no
O(4) Ru(1) C(20) C(19) 160.6(5) no
O(4) C(9) C(8) C(6) 6(2) no
N(1) Ru(1) O(1) C(1) -12(9) no
N(1) Ru(1) O(2) C(4) 152.9(6) no
N(1) Ru(1) O(3) C(6) 115.0(8) no
N(1) Ru(1) O(4) C(9) -110.1(6) no
N(1) Ru(1) C(19) C(18) 9.1(4) no
N(1) Ru(1) C(19) C(20) -109.7(4) no
N(1) Ru(1) C(20) C(19) 69.2(4) no
N(1) C(13) C(14) C(15) 174.9(7) no
N(1) C(13) C(18) C(17) -174.5(5) no
N(1) C(13) C(18) C(19) 8.5(8) no
C(1) O(1) Ru(1) C(19) 104.1(6) no
C(1) O(1) Ru(1) C(20) 137.4(6) no
C(1) C(3) C(4) C(5) -169.2(9) no
C(2) C(1) C(3) C(4) 174(1) no
C(4) O(2) Ru(1) C(19) -125.1(6) no
C(4) O(2) Ru(1) C(20) -113.2(6) no
C(6) O(3) Ru(1) C(19) -173.0(8) no
C(6) O(3) Ru(1) C(20) 0(1) no
C(6) C(8) C(9) C(10) -173(1) no
C(7) C(6) C(8) C(9) 177(1) no
C(9) O(4) Ru(1) C(19) 167.8(5) no
C(9) O(4) Ru(1) C(20) 156.1(6) no
C(11) N(1) Ru(1) C(19) -126.3(5) no
C(11) N(1) Ru(1) C(20) -159.3(5) no
C(11) N(1) C(13) C(14) -55.6(8) no
C(11) N(1) C(13) C(18) 121.1(6) no
C(12) N(1) Ru(1) C(19) 114.6(5) no
C(12) N(1) Ru(1) C(20) 81.6(5) no
C(12) N(1) C(13) C(14) 62.0(8) no
C(12) N(1) C(13) C(18) -121.3(6) no
C(13) N(1) Ru(1) C(19) -5.8(4) no
C(13) N(1) Ru(1) C(20) -38.8(4) no
C(13) C(14) C(15) C(16) 1(1) no
C(13) C(18) C(17) C(16) -1.6(9) no
C(13) C(18) C(19) C(20) 66.1(9) no
C(14) C(13) C(18) C(17) 2.2(9) no
C(14) C(13) C(18) C(19) -174.7(6) no
C(14) C(15) C(16) C(17) 0(1) no
C(15) C(14) C(13) C(18) -2(1) no
C(15) C(16) C(17) C(18) 0(1) no
C(16) C(17) C(18) C(19) 175.4(6) no
C(17) C(18) C(19) C(20) -110.9(7) no
C(18) C(19) Ru(1) C(20) 118.8(6) no
